data_7221891
loop_
_publ_author_name
'Prasad, Chelluri Durga Durga'
'Verma, Ajay'
'Sattar, Moh'
'Kumar, Sangit'

_publ_section_title
;
 Silver Mediated Thio-Acetoxylation and TFA Triggered Cyclization of Amino
 Disulfides with Unactivated Alkenes: Synthesis of
 3-Aryl/Alkyl-1,4-benzothiazines
;
_journal_name_full 'RSC Adv.'
_journal_paper_doi 10.1039/C5RA12995H
_journal_year 2015
_chemical_formula_moiety 'C20  H17  N1  O1  S1'
_chemical_formula_sum 'C20 H17 N O S'
_chemical_formula_weight 319.4
_chemical_name_systematic
;
 ?
;
_space_group_IT_number 14
_symmetry_cell_setting monoclinic
_symmetry_Int_Tables_number 14
_symmetry_space_group_name_Hall '-P 2ybc'
_symmetry_space_group_name_H-M 'P 1 21/c 1'
_atom_sites_solution_hydrogens geom
_audit_conform_dict_location ftp://ftp.iucr.org/pub/cif_core.dic
_audit_conform_dict_name cif_core.dic
_audit_conform_dict_version 2.4.3
_audit_creation_date 2015-03-08T14:55:43-00:00
_audit_creation_method 'WinGX routine CIF_UPDATE'
_audit_update_record
;
2015-07-01 deposited with the CCDC.
2015-08-25 downloaded from the CCDC.
;
_cell_angle_alpha 90
_cell_angle_beta 108.141(2)
_cell_angle_gamma 90
_cell_formula_units_Z 4
_cell_length_a 16.3601(8)
_cell_length_b 6.1956(3)
_cell_length_c 16.4686(8)
_cell_measurement_reflns_used 0
_cell_measurement_temperature 296(2)
_cell_measurement_theta_max 0
_cell_measurement_theta_min 0
_cell_measurement_wavelength 0.71073
_cell_volume 1586.29(13)
_computing_cell_refinement 'Bruker SAINT'
_computing_data_collection 'Bruker APEX2'
_computing_data_reduction 'Bruker SAINT'
_computing_molecular_graphics 'Ortep for Windows (Farrugia, 2012)'
_computing_publication_material 'WinGX publication routines (Farrugia, 2012)'
_computing_structure_refinement 'SHELXL-2014 (Sheldrick, 2014)'
_computing_structure_solution 'SHELXS-97 (Sheldrick 2008)'
_diffrn_ambient_temperature 296(2)
_diffrn_measured_fraction_theta_full 0.991
_diffrn_measured_fraction_theta_max 0.989
_diffrn_measurement_device_type 'Bruker APEX-II CCD'
_diffrn_measurement_method '\f and \w scans'
_diffrn_radiation_probe x-ray
_diffrn_radiation_type MoK\a
_diffrn_radiation_wavelength 0.71073
_diffrn_reflns_av_R_equivalents 0.0178
_diffrn_reflns_Laue_measured_fraction_full 0.991
_diffrn_reflns_Laue_measured_fraction_max 0.989
_diffrn_reflns_limit_h_max 19
_diffrn_reflns_limit_h_min -19
_diffrn_reflns_limit_k_max 7
_diffrn_reflns_limit_k_min -7
_diffrn_reflns_limit_l_max 20
_diffrn_reflns_limit_l_min -19
_diffrn_reflns_number 14231
_diffrn_reflns_point_group_measured_fraction_full 0.991
_diffrn_reflns_point_group_measured_fraction_max 0.989
_diffrn_reflns_theta_full 25.242
_diffrn_reflns_theta_max 25.717
_diffrn_reflns_theta_min 1.31
_diffrn_standards_number 0
_exptl_absorpt_coefficient_mu 0.208
_exptl_absorpt_correction_type none
_exptl_crystal_density_diffrn 1.337
_exptl_crystal_density_method 'not measured'
_exptl_crystal_description char
_exptl_crystal_F_000 672
_exptl_crystal_size_max 0
_exptl_crystal_size_mid 0
_exptl_crystal_size_min 0
_refine_diff_density_max 0.159
_refine_diff_density_min -0.19
_refine_diff_density_rms 0.028
_refine_ls_extinction_method none
_refine_ls_goodness_of_fit_ref 1.038
_refine_ls_hydrogen_treatment constr
_refine_ls_matrix_type full
_refine_ls_number_constraints 0
_refine_ls_number_parameters 209
_refine_ls_number_reflns 2997
_refine_ls_number_restraints 0
_refine_ls_restrained_S_all 1.038
_refine_ls_R_factor_all 0.0419
_refine_ls_R_factor_gt 0.0352
_refine_ls_shift/su_max 0.001
_refine_ls_shift/su_mean 0
_refine_ls_structure_factor_coef Fsqd
_refine_ls_weighting_details 'w=1/[\s^2^(Fo^2^)+(0.0473P)^2^+0.4068P] where P=(Fo^2^+2Fc^2^)/3'
_refine_ls_weighting_scheme calc
_refine_ls_wR_factor_gt 0.0921
_refine_ls_wR_factor_ref 0.0972
_reflns_number_gt 2587
_reflns_number_total 2997
_reflns_threshold_expression 'I > 2\s(I)'
_cod_data_source_file c5ra12995h3.cif
_cod_data_source_block DP_547
_cod_original_sg_symbol_H-M 'P 21/c'
_cod_database_code 7221891

loop_
_symmetry_equiv_pos_as_xyz
'x, y, z'
'-x, y+1/2, -z+1/2'
'-x, -y, -z'
'x, -y-1/2, z-1/2'

loop_
_atom_site_label
_atom_site_type_symbol
_atom_site_fract_x
_atom_site_fract_y
_atom_site_fract_z
_atom_site_U_iso_or_equiv
_atom_site_adp_type
_atom_site_occupancy
_atom_site_calc_flag
S1 S 0.70812(3) -0.03366(7) 0.44582(3) 0.05512(15) Uani 1 d
N1 N 0.85711(8) 0.0541(2) 0.61187(8) 0.0454(3) Uani 1 d
O1 O 0.93282(9) -0.1585(3) 0.71890(9) 0.0886(5) Uani 1 d
C1 C 0.84944(8) 0.2038(2) 0.54470(9) 0.0400(3) Uani 1 d
C6 C 0.78336(9) 0.1776(2) 0.46736(9) 0.0418(3) Uani 1 d
C9 C 0.72457(9) 0.1736(2) 0.63991(9) 0.0443(3) Uani 1 d
C2 C 0.90254(9) 0.3838(3) 0.55646(10) 0.0487(4) Uani 1 d
H2 H 0.9437 0.4075 0.6092 0.058 Uiso 1 calc
C5 C 0.77546(11) 0.3276(3) 0.40234(10) 0.0524(4) Uani 1 d
H5 H 0.7316 0.3124 0.3508 0.063 Uiso 1 calc
C18 C 0.76884(10) 0.3369(3) 0.69635(9) 0.0498(4) Uani 1 d
H18 H 0.8285 0.3315 0.7183 0.06 Uiso 1 calc
C8 C 0.77538(9) -0.0164(2) 0.62311(10) 0.0471(4) Uani 1 d
H8 H 0.7904 -0.106 0.6747 0.057 Uiso 1 calc
C10 C 0.63729(10) 0.1875(3) 0.60744(10) 0.0532(4) Uani 1 d
H10 H 0.6075 0.0816 0.5697 0.064 Uiso 1 calc
C17 C 0.72591(11) 0.5016(3) 0.71915(10) 0.0538(4) Uani 1 d
H17 H 0.7567 0.6054 0.7573 0.065 Uiso 1 calc
C19 C 0.93182(10) -0.0443(3) 0.65860(10) 0.0535(4) Uani 1 d
C11 C 0.59069(10) 0.3580(3) 0.62935(10) 0.0519(4) Uani 1 d
C7 C 0.72984(11) -0.1634(3) 0.54883(11) 0.0532(4) Uani 1 d
H7A H 0.6759 -0.2114 0.5557 0.064 Uiso 1 calc
H7B H 0.7652 -0.2901 0.5503 0.064 Uiso 1 calc
C16 C 0.63567(11) 0.5191(3) 0.68641(10) 0.0502(4) Uani 1 d
C20 C 1.01157(10) -0.0149(3) 0.63297(12) 0.0617(5) Uani 1 d
H20A H 1.0463 0.0974 0.6669 0.093 Uiso 1 calc
H20B H 0.9957 0.0241 0.5737 0.093 Uiso 1 calc
H20C H 1.0436 -0.1473 0.642 0.093 Uiso 1 calc
C3 C 0.89462(11) 0.5276(3) 0.49064(12) 0.0573(4) Uani 1 d
H3 H 0.9317 0.6448 0.4983 0.069 Uiso 1 calc
C4 C 0.83172(12) 0.4975(3) 0.41345(12) 0.0606(5) Uani 1 d
H4 H 0.8273 0.5927 0.3686 0.073 Uiso 1 calc
C15 C 0.58843(14) 0.6892(3) 0.70760(12) 0.0666(5) Uani 1 d
H15 H 0.6171 0.7951 0.7459 0.08 Uiso 1 calc
C12 C 0.50053(12) 0.3748(4) 0.59509(14) 0.0774(6) Uani 1 d
H12 H 0.4701 0.2696 0.5574 0.093 Uiso 1 calc
C14 C 0.50159(15) 0.6997(4) 0.67259(14) 0.0793(6) Uani 1 d
H14 H 0.4714 0.8137 0.6865 0.095 Uiso 1 calc
C13 C 0.45753(14) 0.5414(4) 0.61611(15) 0.0844(6) Uani 1 d
H13 H 0.3981 0.55 0.5926 0.101 Uiso 1 calc

loop_
_atom_site_aniso_label
_atom_site_aniso_U_11
_atom_site_aniso_U_22
_atom_site_aniso_U_33
_atom_site_aniso_U_23
_atom_site_aniso_U_13
_atom_site_aniso_U_12
S1 0.0550(3) 0.0545(3) 0.0512(2) -0.00606(18) 0.00973(18) -0.00328(18)
N1 0.0421(6) 0.0493(7) 0.0439(6) 0.0091(5) 0.0123(5) 0.0053(5)
O1 0.0816(9) 0.0953(11) 0.0753(9) 0.0418(8) 0.0046(7) 0.0137(8)
C1 0.0376(7) 0.0433(7) 0.0423(7) 0.0039(6) 0.0171(6) 0.0083(6)
C6 0.0424(7) 0.0432(8) 0.0428(7) 0.0003(6) 0.0174(6) 0.0098(6)
C9 0.0493(8) 0.0473(8) 0.0403(7) 0.0042(6) 0.0198(6) -0.0050(6)
C2 0.0417(8) 0.0515(8) 0.0563(9) -0.0014(7) 0.0204(7) 0.0019(6)
C5 0.0593(9) 0.0574(10) 0.0431(8) 0.0061(7) 0.0195(7) 0.0182(8)
C18 0.0480(8) 0.0612(10) 0.0394(7) 0.0008(7) 0.0126(6) -0.0080(7)
C8 0.0501(8) 0.0471(8) 0.0458(8) 0.0088(7) 0.0172(7) -0.0010(6)
C10 0.0484(8) 0.0557(9) 0.0580(9) -0.0124(8) 0.0203(7) -0.0103(7)
C17 0.0658(10) 0.0528(9) 0.0434(8) -0.0055(7) 0.0182(7) -0.0133(8)
C19 0.0546(9) 0.0497(9) 0.0458(8) 0.0027(7) 0.0006(7) 0.0086(7)
C11 0.0507(9) 0.0590(9) 0.0514(9) -0.0018(7) 0.0238(7) -0.0036(7)
C7 0.0565(9) 0.0430(8) 0.0637(10) 0.0004(7) 0.0240(8) -0.0017(7)
C16 0.0646(9) 0.0491(9) 0.0436(8) 0.0055(7) 0.0263(7) -0.0025(7)
C20 0.0429(8) 0.0650(11) 0.0669(11) -0.0132(9) 0.0021(8) 0.0146(8)
C3 0.0601(10) 0.0475(9) 0.0762(12) 0.0049(8) 0.0386(9) 0.0007(7)
C4 0.0771(12) 0.0530(10) 0.0639(11) 0.0187(8) 0.0398(10) 0.0172(9)
C15 0.0897(14) 0.0550(10) 0.0648(11) -0.0014(8) 0.0381(10) 0.0040(9)
C12 0.0520(10) 0.0938(15) 0.0883(14) -0.0214(12) 0.0246(10) 0.0007(10)
C14 0.0917(15) 0.0758(13) 0.0829(14) 0.0062(11) 0.0455(12) 0.0263(12)
C13 0.0637(12) 0.1081(17) 0.0871(15) -0.0047(13) 0.0316(11) 0.0186(12)

loop_
_atom_type_symbol
_atom_type_description
_atom_type_scat_dispersion_real
_atom_type_scat_dispersion_imag
_atom_type_scat_source
C C 0.0033 0.0016 'International Tables Vol C Tables 4.2.6.8 and 6.1.1.4'
H H 0 0 'International Tables Vol C Tables 4.2.6.8 and 6.1.1.4'
N N 0.0061 0.0033 'International Tables Vol C Tables 4.2.6.8 and 6.1.1.4'
O O 0.0106 0.006 'International Tables Vol C Tables 4.2.6.8 and 6.1.1.4'
S S 0.1246 0.1234 'International Tables Vol C Tables 4.2.6.8 and 6.1.1.4'

loop_
_geom_angle_atom_site_label_1
_geom_angle_atom_site_label_2
_geom_angle_atom_site_label_3
_geom_angle
C6 S1 C7 102.78(7)
C19 N1 C1 125.21(13)
C19 N1 C8 118.97(13)
C1 N1 C8 115.38(11)
C2 C1 C6 119.46(13)
C2 C1 N1 121.07(13)
C6 C1 N1 119.31(13)
C5 C6 C1 118.85(14)
C5 C6 S1 116.78(12)
C1 C6 S1 124.37(11)
C10 C9 C18 118.24(14)
C10 C9 C8 123.02(14)
C18 C9 C8 118.60(13)
C3 C2 C1 120.51(15)
C3 C2 H2 119.7
C1 C2 H2 119.7
C4 C5 C6 120.75(16)
C4 C5 H5 119.6
C6 C5 H5 119.6
C17 C18 C9 121.18(15)
C17 C18 H18 119.4
C9 C18 H18 119.4
N1 C8 C9 111.35(12)
N1 C8 C7 108.25(12)
C9 C8 C7 116.93(13)
N1 C8 H8 106.6
C9 C8 H8 106.6
C7 C8 H8 106.6
C9 C10 C11 121.97(15)
C9 C10 H10 119
C11 C10 H10 119
C18 C17 C16 121.53(15)
C18 C17 H17 119.2
C16 C17 H17 119.2
O1 C19 N1 120.10(16)
O1 C19 C20 120.55(15)
N1 C19 C20 119.33(15)
C12 C11 C16 118.58(16)
C12 C11 C10 122.22(16)
C16 C11 C10 119.19(15)
C8 C7 S1 113.06(11)
C8 C7 H7A 109
S1 C7 H7A 109
C8 C7 H7B 109
S1 C7 H7B 109
H7A C7 H7B 107.8
C17 C16 C11 117.87(15)
C17 C16 C15 123.44(16)
C11 C16 C15 118.69(16)
C19 C20 H20A 109.5
C19 C20 H20B 109.5
H20A C20 H20B 109.5
C19 C20 H20C 109.5
H20A C20 H20C 109.5
H20B C20 H20C 109.5
C4 C3 C2 119.95(16)
C4 C3 H3 120
C2 C3 H3 120
C5 C4 C3 120.30(15)
C5 C4 H4 119.9
C3 C4 H4 119.9
C14 C15 C16 120.74(19)
C14 C15 H15 119.6
C16 C15 H15 119.6
C13 C12 C11 121.1(2)
C13 C12 H12 119.5
C11 C12 H12 119.5
C15 C14 C13 120.42(19)
C15 C14 H14 119.8
C13 C14 H14 119.8
C12 C13 C14 120.5(2)
C12 C13 H13 119.8
C14 C13 H13 119.8

loop_
_geom_bond_atom_site_label_1
_geom_bond_atom_site_label_2
_geom_bond_distance
S1 C6 1.7555(15)
S1 C7 1.8098(17)
N1 C19 1.368(2)
N1 C1 1.4185(18)
N1 C8 1.4722(18)
O1 C19 1.215(2)
C1 C2 1.390(2)
C1 C6 1.400(2)
C6 C5 1.393(2)
C9 C10 1.363(2)
C9 C18 1.412(2)
C9 C8 1.515(2)
C2 C3 1.377(2)
C2 H2 0.93
C5 C4 1.372(2)
C5 H5 0.93
C18 C17 1.356(2)
C18 H18 0.93
C8 C7 1.521(2)
C8 H8 0.98
C10 C11 1.414(2)
C10 H10 0.93
C17 C16 1.409(2)
C17 H17 0.93
C19 C20 1.502(2)
C11 C12 1.409(2)
C11 C16 1.411(2)
C7 H7A 0.97
C7 H7B 0.97
C16 C15 1.413(2)
C20 H20A 0.96
C20 H20B 0.96
C20 H20C 0.96
C3 C4 1.377(3)
C3 H3 0.93
C4 H4 0.93
C15 C14 1.358(3)
C15 H15 0.93
C12 C13 1.354(3)
C12 H12 0.93
C14 C13 1.389(3)
C14 H14 0.93
C13 H13 0.93
